data_4504499
loop_
_publ_author_name
'Tang, Yun-Zhi'
'Wang, Xi-Sen'
'Zhou, Ting'
'Xiong, Ren-Gen'

_publ_section_title
;
 A Novel 2D Manganese(II) Coordination Polymer Exhibiting Ferromagnetic
 Interaction
;
_journal_issue 1
_journal_name_full 'Crystal Growth &amp; Design'
_journal_page_first 11
_journal_page_last 13
_journal_paper_doi 10.1021/cg050222e
_journal_volume 6
_journal_year 2006
_chemical_formula_sum 'C12 H8 Mn N2 O7'
_chemical_formula_weight 347.14
_chemical_name_systematic ?
_space_group_IT_number 14
_symmetry_cell_setting monoclinic
_symmetry_space_group_name_Hall '-P 2yn'
_symmetry_space_group_name_H-M 'P 1 21/n 1'
_atom_sites_solution_hydrogens geom
_atom_sites_solution_primary direct
_atom_sites_solution_secondary difmap
_audit_creation_method SHELXL-97
_cell_angle_alpha 90.00
_cell_angle_beta 90.525(2)
_cell_angle_gamma 90.00
_cell_formula_units_Z 4
_cell_length_a 8.2894(7)
_cell_length_b 14.0230(12)
_cell_length_c 10.3955(8)
_cell_measurement_temperature 296(2)
_cell_volume 1208.35(17)
_computing_cell_refinement 'Bruker SMART'
_computing_data_collection 'Bruker SMART'
_computing_data_reduction 'Bruker SAINT'
_computing_molecular_graphics 'Bruker SHELXTL'
_computing_publication_material 'Bruker SHELXTL'
_computing_structure_refinement 'SHELXL-97 (Sheldrick, 1997)'
_computing_structure_solution 'SHELXS-97 (Sheldrick, 1990)'
_diffrn_ambient_temperature 296(2)
_diffrn_measured_fraction_theta_full 0.945
_diffrn_measured_fraction_theta_max 0.945
_diffrn_measurement_device_type 'CCD area detector'
_diffrn_measurement_method 'phi and omega scans'
_diffrn_radiation_monochromator graphite
_diffrn_radiation_source 'fine-focus sealed tube'
_diffrn_radiation_type MoK\a
_diffrn_radiation_wavelength 0.71073
_diffrn_reflns_av_R_equivalents 0.0555
_diffrn_reflns_av_sigmaI/netI 0.0824
_diffrn_reflns_limit_h_max 12
_diffrn_reflns_limit_h_min -12
_diffrn_reflns_limit_k_max 21
_diffrn_reflns_limit_k_min -19
_diffrn_reflns_limit_l_max 8
_diffrn_reflns_limit_l_min -16
_diffrn_reflns_number 11524
_diffrn_reflns_theta_full 33.47
_diffrn_reflns_theta_max 33.47
_diffrn_reflns_theta_min 2.44
_exptl_absorpt_coefficient_mu 1.135
_exptl_absorpt_correction_type none
_exptl_crystal_density_diffrn 1.908
_exptl_crystal_density_method 'not measured'
_exptl_crystal_F_000 700
_exptl_crystal_size_max 0.05
_exptl_crystal_size_mid 0.1
_exptl_crystal_size_min 0.2
_refine_diff_density_max 0.813
_refine_diff_density_min -0.433
_refine_diff_density_rms 0.109
_refine_ls_extinction_method none
_refine_ls_goodness_of_fit_ref 0.992
_refine_ls_hydrogen_treatment mixed
_refine_ls_matrix_type full
_refine_ls_number_parameters 207
_refine_ls_number_reflns 4462
_refine_ls_number_restraints 0
_refine_ls_restrained_S_all 0.992
_refine_ls_R_factor_all 0.0996
_refine_ls_R_factor_gt 0.0625
_refine_ls_shift/su_max 0.002
_refine_ls_shift/su_mean 0.000
_refine_ls_structure_factor_coef Fsqd
_refine_ls_weighting_details 'calc w=1/[\s^2^(Fo^2^)+(0.0702P)^2^+0.0000P] where P=(Fo^2^+2Fc^2^)/3'
_refine_ls_weighting_scheme calc
_refine_ls_wR_factor_gt 0.1320
_refine_ls_wR_factor_ref 0.1492
_reflns_number_gt 3011
_reflns_number_total 4462
_reflns_threshold_expression >2sigma(I)
_cod_data_source_file cg050222esi20050520_043157.cif
_cod_data_source_block 1
_cod_depositor_comments
;
The following automatic conversions were performed:

'_symmetry_cell_setting' value 'Monoclinic' changed to 'monoclinic'
according to /home/saulius/struct/CIF-dictionaries/cif_core.dic
dictionary named 'cif_core.dic' version 2.4.1 from 2010-06-29.

Automatic conversion script
Id: cif_fix_values 1715 2011-07-08 13:25:40Z adriana 
;
_cod_original_sg_symbol_H-M P2(1)/n
_cod_database_code 4504499

loop_
_symmetry_equiv_pos_as_xyz
'x, y, z'
'-x+1/2, y+1/2, -z+1/2'
'-x, -y, -z'
'x-1/2, -y-1/2, z-1/2'

loop_
_atom_site_label
_atom_site_type_symbol
_atom_site_fract_x
_atom_site_fract_y
_atom_site_fract_z
_atom_site_U_iso_or_equiv
_atom_site_adp_type
_atom_site_occupancy
_atom_site_symmetry_multiplicity
_atom_site_calc_flag
_atom_site_refinement_flags
Mn1 Mn 0.31337(5) 0.03376(3) 0.05163(4) 0.02066(12) Uani 1 1 d .
O1 O 0.1269(2) 0.14604(13) 0.0425(2) 0.0263(4) Uani 1 1 d .
O2 O 0.4220(2) 0.13799(14) 0.18381(19) 0.0261(4) Uani 1 1 d .
O1W O 0.1620(3) -0.03991(19) -0.0870(2) 0.0316(5) Uani 1 1 d .
N1 N 0.1822(3) 0.23339(16) 0.0212(2) 0.0208(4) Uani 1 1 d .
N2 N 0.3276(3) 0.16935(16) 0.2759(2) 0.0221(5) Uani 1 1 d .
C7 C 0.2387(3) 0.28676(18) 0.1224(2) 0.0183(5) Uani 1 1 d .
C10 C 0.1370(3) 0.28245(19) 0.3520(2) 0.0204(5) Uani 1 1 d .
C11 C 0.3082(3) 0.37434(19) 0.0999(2) 0.0196(5) Uani 1 1 d .
C12 C 0.2279(3) 0.24457(19) 0.2521(2) 0.0197(5) Uani 1 1 d .
C13 C 0.1501(4) 0.2428(2) 0.4746(3) 0.0268(6) Uani 1 1 d .
H13A H 0.0939 0.2690 0.5430 0.032 Uiso 1 1 calc R
C16 C 0.2479(4) 0.1637(2) 0.4933(3) 0.0291(6) Uani 1 1 d .
H16A H 0.2544 0.1350 0.5738 0.035 Uiso 1 1 calc R
C17 C 0.2503(4) 0.3550(2) -0.1247(3) 0.0300(6) Uani 1 1 d .
H17A H 0.2502 0.3787 -0.2083 0.036 Uiso 1 1 calc R
C18 C 0.3142(4) 0.4086(2) -0.0253(3) 0.0263(6) Uani 1 1 d .
H18A H 0.3611 0.4675 -0.0421 0.032 Uiso 1 1 calc R
C19 C 0.3349(4) 0.1281(2) 0.3928(3) 0.0277(6) Uani 1 1 d .
H19A H 0.3999 0.0748 0.4054 0.033 Uiso 1 1 calc R
C20 C 0.1868(3) 0.2665(2) -0.0997(3) 0.0265(6) Uani 1 1 d .
H20A H 0.1468 0.2294 -0.1670 0.032 Uiso 1 1 calc R
C14 C 0.0194(3) 0.3634(2) 0.3284(3) 0.0226(5) Uani 1 1 d .
O3 O 0.0014(2) 0.42066(14) 0.42453(18) 0.0252(4) Uani 1 1 d .
O5 O -0.0506(3) 0.36805(19) 0.2257(2) 0.0466(7) Uani 1 1 d .
C8A C 0.3844(3) 0.42917(19) 0.2118(2) 0.0219(5) Uani 1 1 d .
O4 O 0.2909(3) 0.46961(17) 0.2852(2) 0.0394(6) Uani 1 1 d .
O6 O 0.5327(3) 0.4292(2) 0.2187(2) 0.0478(7) Uani 1 1 d .
H2A H 0.109(6) 0.000(4) -0.153(5) 0.068(14) Uiso 1 1 d .
H1A H 0.102(5) -0.074(3) -0.070(4) 0.050(14) Uiso 1 1 d .

loop_
_atom_site_aniso_label
_atom_site_aniso_U_11
_atom_site_aniso_U_22
_atom_site_aniso_U_33
_atom_site_aniso_U_23
_atom_site_aniso_U_13
_atom_site_aniso_U_12
Mn1 0.0206(2) 0.0216(2) 0.0198(2) 0.00292(16) 0.00497(14) 0.00080(16)
O1 0.0272(10) 0.0182(9) 0.0333(12) -0.0007(8) -0.0008(8) -0.0019(8)
O2 0.0246(10) 0.0296(11) 0.0244(10) -0.0038(8) 0.0074(8) 0.0018(8)
O1W 0.0293(11) 0.0339(13) 0.0316(12) 0.0000(10) -0.0034(9) -0.0035(10)
N1 0.0231(11) 0.0196(10) 0.0198(11) -0.0005(8) 0.0011(9) 0.0025(8)
N2 0.0237(11) 0.0230(11) 0.0198(11) 0.0021(8) 0.0032(9) -0.0006(9)
C7 0.0217(11) 0.0194(12) 0.0137(11) -0.0006(9) 0.0032(9) 0.0034(9)
C10 0.0226(12) 0.0213(12) 0.0173(12) -0.0032(9) 0.0018(10) -0.0035(9)
C11 0.0227(12) 0.0199(12) 0.0163(12) -0.0005(9) 0.0038(9) 0.0021(9)
C12 0.0233(12) 0.0187(12) 0.0170(12) 0.0005(9) 0.0020(10) -0.0009(9)
C13 0.0315(14) 0.0322(16) 0.0167(13) -0.0007(11) 0.0061(11) -0.0032(12)
C16 0.0352(16) 0.0361(16) 0.0160(13) 0.0047(11) 0.0005(11) -0.0018(13)
C17 0.0370(16) 0.0349(16) 0.0181(13) 0.0031(11) 0.0046(12) 0.0005(13)
C18 0.0370(15) 0.0225(13) 0.0196(13) 0.0045(10) 0.0040(11) -0.0004(11)
C19 0.0296(14) 0.0293(15) 0.0241(14) 0.0040(11) 0.0014(11) 0.0011(11)
C20 0.0316(15) 0.0318(15) 0.0160(12) -0.0035(11) -0.0036(11) 0.0017(12)
C14 0.0200(12) 0.0245(13) 0.0235(13) -0.0063(10) 0.0029(10) -0.0014(10)
O3 0.0248(9) 0.0259(10) 0.0251(10) -0.0065(8) 0.0088(8) -0.0026(8)
O5 0.0419(14) 0.0607(17) 0.0368(14) -0.0159(12) -0.0176(11) 0.0212(12)
C8A 0.0302(13) 0.0208(12) 0.0147(11) 0.0005(9) 0.0035(10) -0.0001(10)
O4 0.0334(12) 0.0500(15) 0.0351(13) -0.0211(11) 0.0131(10) -0.0032(10)
O6 0.0273(12) 0.0756(19) 0.0405(14) -0.0251(13) -0.0023(10) 0.0030(12)

loop_
_atom_type_symbol
_atom_type_description
_atom_type_scat_dispersion_real
_atom_type_scat_dispersion_imag
_atom_type_scat_source
C C 0.0033 0.0016 'International Tables Vol C Tables 4.2.6.8 and 6.1.1.4'
H H 0.0000 0.0000 'International Tables Vol C Tables 4.2.6.8 and 6.1.1.4'
N N 0.0061 0.0033 'International Tables Vol C Tables 4.2.6.8 and 6.1.1.4'
O O 0.0106 0.0060 'International Tables Vol C Tables 4.2.6.8 and 6.1.1.4'
Mn Mn 0.3368 0.7283 'International Tables Vol C Tables 4.2.6.8 and 6.1.1.4'

loop_
_geom_angle_atom_site_label_1
_geom_angle_atom_site_label_2
_geom_angle_atom_site_label_3
_geom_angle
_geom_angle_site_symmetry_1
_geom_angle_site_symmetry_3
O4 Mn1 O3 157.62(8) 2_545 4_665
O4 Mn1 O1W 95.31(10) 2_545 .
O3 Mn1 O1W 98.72(9) 4_665 .
O4 Mn1 O2 87.10(9) 2_545 .
O3 Mn1 O2 83.75(8) 4_665 .
O1W Mn1 O2 165.26(9) . .
O4 Mn1 O1 92.66(8) 2_545 .
O3 Mn1 O1 105.84(8) 4_665 .
O1W Mn1 O1 84.87(8) . .
O2 Mn1 O1 80.50(7) . .
O4 Mn1 O3 83.90(8) 2_545 2_545
O3 Mn1 O3 77.08(8) 4_665 2_545
O1W Mn1 O3 97.44(9) . 2_545
O2 Mn1 O3 97.27(8) . 2_545
O1 Mn1 O3 176.02(7) . 2_545
N1 O1 Mn1 114.99(15) . .
N2 O2 Mn1 115.75(15) . .
Mn1 O1W H2A 117(3) . .
Mn1 O1W H1A 124(4) . .
H2A O1W H1A 104(4) . .
O1 N1 C20 119.2(2) . .
O1 N1 C7 119.5(2) . .
C20 N1 C7 121.2(2) . .
O2 N2 C19 119.3(2) . .
O2 N2 C12 119.3(2) . .
C19 N2 C12 121.3(2) . .
N1 C7 C11 119.8(2) . .
N1 C7 C12 117.3(2) . .
C11 C7 C12 122.8(2) . .
C12 C10 C13 119.4(3) . .
C12 C10 C14 121.1(2) . .
C13 C10 C14 119.4(2) . .
C7 C11 C18 119.1(2) . .
C7 C11 C8A 119.4(2) . .
C18 C11 C8A 121.5(2) . .
N2 C12 C10 119.4(2) . .
N2 C12 C7 115.8(2) . .
C10 C12 C7 124.4(2) . .
C16 C13 C10 119.2(3) . .
C16 C13 H13A 120.4 . .
C10 C13 H13A 120.4 . .
C19 C16 C13 119.8(3) . .
C19 C16 H16A 120.1 . .
C13 C16 H16A 120.1 . .
C20 C17 C18 119.7(3) . .
C20 C17 H17A 120.1 . .
C18 C17 H17A 120.1 . .
C17 C18 C11 119.8(3) . .
C17 C18 H18A 120.1 . .
C11 C18 H18A 120.1 . .
N2 C19 C16 120.8(3) . .
N2 C19 H19A 119.6 . .
C16 C19 H19A 119.6 . .
N1 C20 C17 120.3(3) . .
N1 C20 H20A 119.9 . .
C17 C20 H20A 119.9 . .
O5 C14 O3 126.1(3) . .
O5 C14 C10 119.1(2) . .
O3 C14 C10 114.8(2) . .
C14 O3 Mn1 138.57(18) . 4_566
C14 O3 Mn1 116.50(17) . 2
Mn1 O3 Mn1 102.92(8) 4_566 2
O4 C8A O6 126.7(3) . .
O4 C8A C11 116.5(2) . .
O6 C8A C11 116.8(2) . .
C8A O4 Mn1 163.5(2) . 2

loop_
_geom_bond_atom_site_label_1
_geom_bond_atom_site_label_2
_geom_bond_distance
_geom_bond_site_symmetry_2
Mn1 O4 2.112(2) 2_545
Mn1 O3 2.1498(19) 4_665
Mn1 O1W 2.165(2) .
Mn1 O2 2.194(2) .
Mn1 O1 2.208(2) .
Mn1 O3 2.220(2) 2_545
O1 N1 1.327(3) .
O2 N2 1.318(3) .
O1W H2A 0.98(5) .
O1W H1A 0.71(5) .
N1 C20 1.342(4) .
N1 C7 1.370(3) .
N2 C19 1.346(4) .
N2 C12 1.361(3) .
C7 C11 1.377(4) .
C7 C12 1.476(4) .
C10 C12 1.393(4) .
C10 C13 1.394(4) .
C10 C14 1.514(4) .
C11 C18 1.389(4) .
C11 C8A 1.526(4) .
C13 C16 1.386(4) .
C13 H13A 0.9300 .
C16 C19 1.369(4) .
C16 H16A 0.9300 .
C17 C20 1.374(4) .
C17 C18 1.379(4) .
C17 H17A 0.9300 .
C18 H18A 0.9300 .
C19 H19A 0.9300 .
C20 H20A 0.9300 .
C14 O5 1.212(3) .
C14 O3 1.292(3) .
O3 Mn1 2.1498(19) 4_566
O3 Mn1 2.220(2) 2
C8A O4 1.231(3) .
C8A O6 1.230(3) .
O4 Mn1 2.112(2) 2
